data_4514302
loop_
_publ_author_name
'Xu, Pengfei'
'Xu, Xin'

_publ_section_title
;
 Homoleptic Rare-Earth Aryloxide Based Lewis Pairs for Polymerization of
 Conjugated Polar Alkenes
;
_journal_issue 1
_journal_name_full 'ACS Catalysis'
_journal_page_first 198
_journal_paper_doi 10.1021/acscatal.7b02875
_journal_volume 8
_journal_year 2017
_chemical_formula_moiety 'C53 H86 O5 P Sc, C7'
_chemical_formula_sum 'C60 H86 O5 P Sc'
_chemical_formula_weight 963.22
_chemical_name_systematic
; 
 ? 
;
_space_group_IT_number 14
_symmetry_cell_setting monoclinic
_symmetry_space_group_name_Hall '-P 2ybc'
_symmetry_space_group_name_H-M 'P 1 21/c 1'
_atom_sites_solution_hydrogens geom
_atom_sites_solution_primary direct
_atom_sites_solution_secondary difmap
_audit_creation_method SHELXL-97
_cell_angle_alpha 90.00
_cell_angle_beta 103.471(2)
_cell_angle_gamma 90.00
_cell_formula_units_Z 4
_cell_length_a 13.4046(6)
_cell_length_b 15.1609(7)
_cell_length_c 28.5176(13)
_cell_measurement_reflns_used 9936
_cell_measurement_temperature 160(2)
_cell_measurement_theta_max 27.31
_cell_measurement_theta_min 2.31
_cell_volume 5636.1(4)
_computing_cell_refinement 'Bruker SAINT'
_computing_data_collection 'Bruker APEX2'
_computing_data_reduction 'Bruker SAINT'
_computing_molecular_graphics 'Bruker SHELXTL'
_computing_publication_material 'Bruker SHELXTL'
_computing_structure_refinement 'SHELXL-2014 (Sheldrick 2014)'
_computing_structure_solution 'SHELXS-97 (Sheldrick 2008)'
_diffrn_ambient_temperature 160(2)
_diffrn_measured_fraction_theta_full 0.999
_diffrn_measured_fraction_theta_max 0.999
_diffrn_measurement_device_type 'Bruker APEX-II CCD'
_diffrn_measurement_method '\f and \w scans'
_diffrn_radiation_monochromator graphite
_diffrn_radiation_source 'fine-focus sealed tube'
_diffrn_radiation_type MoK\a
_diffrn_radiation_wavelength 0.71073
_diffrn_reflns_av_R_equivalents 0.0603
_diffrn_reflns_av_sigmaI/netI 0.0425
_diffrn_reflns_limit_h_max 17
_diffrn_reflns_limit_h_min -17
_diffrn_reflns_limit_k_max 19
_diffrn_reflns_limit_k_min -19
_diffrn_reflns_limit_l_max 37
_diffrn_reflns_limit_l_min -37
_diffrn_reflns_number 87861
_diffrn_reflns_theta_full 27.51
_diffrn_reflns_theta_max 27.51
_diffrn_reflns_theta_min 1.99
_diffrn_standards_number 0
_exptl_absorpt_coefficient_mu 0.204
_exptl_absorpt_correction_T_max 0.9799
_exptl_absorpt_correction_T_min 0.9603
_exptl_crystal_colour colourless
_exptl_crystal_density_diffrn 1.135
_exptl_crystal_density_method 'not measured'
_exptl_crystal_description block
_exptl_crystal_F_000 2088
_exptl_crystal_size_max 0.20
_exptl_crystal_size_mid 0.15
_exptl_crystal_size_min 0.10
_refine_diff_density_max 0.602
_refine_diff_density_min -0.486
_refine_diff_density_rms 0.079
_refine_ls_extinction_method none
_refine_ls_goodness_of_fit_ref 1.054
_refine_ls_hydrogen_treatment mixed
_refine_ls_matrix_type full
_refine_ls_number_parameters 596
_refine_ls_number_reflns 12951
_refine_ls_number_restraints 0
_refine_ls_restrained_S_all 1.054
_refine_ls_R_factor_all 0.0757
_refine_ls_R_factor_gt 0.0485
_refine_ls_shift/su_max 0.001
_refine_ls_shift/su_mean 0.000
_refine_ls_structure_factor_coef Fsqd
_refine_ls_weighting_details 'calc w=1/[\s^2^(Fo^2^)+(0.0761P)^2^+3.5231P] where P=(Fo^2^+2Fc^2^)/3'
_refine_ls_weighting_scheme calc
_refine_ls_wR_factor_gt 0.1285
_refine_ls_wR_factor_ref 0.1546
_reflns_number_gt 9645
_reflns_number_total 12951
_reflns_threshold_expression >2sigma(I)
_cod_data_source_file cs7b02875_si_002.cif
_cod_data_source_block xpf-770-1
_cod_depositor_comments
;
The following automatic conversions were performed:

'_symmetry_cell_setting' value 'Monoclinic' changed to 'monoclinic'
according to
/home/data/users/saulius/crontab/automatic-downloads/rss-feeds/ACS/lib/dictionaries/cif_core.dic
dictionary named 'cif_core.dic' version 2.4.2 from 2011-04-26.

Automatic conversion script
Id: cif_fix_values 4973 2017-02-22 13:04:09Z antanas 

 Adding full bibliography for 4514301--4514302.cif.
;
_cod_original_sg_symbol_H-M P2(1)/c
_cod_database_code 4514302

loop_
_symmetry_equiv_pos_as_xyz
'x, y, z'
'-x, y+1/2, -z+1/2'
'-x, -y, -z'
'x, -y-1/2, z-1/2'

loop_
_atom_site_label
_atom_site_type_symbol
_atom_site_fract_x
_atom_site_fract_y
_atom_site_fract_z
_atom_site_U_iso_or_equiv
_atom_site_adp_type
_atom_site_occupancy
_atom_site_symmetry_multiplicity
_atom_site_calc_flag
_atom_site_refinement_flags
_atom_site_disorder_assembly
_atom_site_disorder_group
Sc1 Sc 0.75841(3) 0.10759(2) 0.133144(13) 0.01648(10) Uani 1 1 d . . .
P1 P 0.68039(4) -0.31679(3) 0.14329(2) 0.02603(14) Uani 1 1 d . . .
O1 O 0.76167(11) -0.01973(9) 0.11860(5) 0.0232(3) Uani 1 1 d . . .
O2 O 0.76822(13) -0.14906(10) 0.07832(6) 0.0320(4) Uani 1 1 d . . .
O3 O 0.71569(10) 0.11440(9) 0.19478(5) 0.0201(3) Uani 1 1 d . . .
O4 O 0.66236(11) 0.17392(9) 0.08196(5) 0.0215(3) Uani 1 1 d . . .
O5 O 0.89711(10) 0.14920(9) 0.13569(5) 0.0204(3) Uani 1 1 d . . .
C1 C 0.77124(15) -0.10599(13) 0.12100(8) 0.0224(4) Uani 1 1 d . . .
C2 C 0.78672(15) -0.15681(13) 0.16065(8) 0.0231(4) Uani 1 1 d . . .
C3 C 0.79916(15) -0.25533(13) 0.15616(8) 0.0251(4) Uani 1 1 d . . .
H3A H 0.8432 -0.2777 0.1866 0.030 Uiso 1 1 calc R . .
H3B H 0.8353 -0.2667 0.1302 0.030 Uiso 1 1 calc R . .
C4 C 0.7197(2) -0.10541(17) 0.03520(9) 0.0404(6) Uani 1 1 d . . .
H4A H 0.6512 -0.0860 0.0374 0.061 Uiso 1 1 calc R . .
H4B H 0.7137 -0.1459 0.0079 0.061 Uiso 1 1 calc R . .
H4C H 0.7606 -0.0540 0.0305 0.061 Uiso 1 1 calc R . .
C5 C 0.80221(18) -0.12126(14) 0.21082(8) 0.0299(5) Uani 1 1 d . . .
H5A H 0.7982 -0.0567 0.2097 0.045 Uiso 1 1 calc R . .
H5B H 0.8698 -0.1393 0.2299 0.045 Uiso 1 1 calc R . .
H5C H 0.7488 -0.1445 0.2258 0.045 Uiso 1 1 calc R . .
C6 C 0.6138(2) -0.30440(17) 0.08132(9) 0.0413(6) Uani 1 1 d . . .
H6A H 0.5457 -0.3330 0.0765 0.050 Uiso 1 1 calc R . .
H6B H 0.6022 -0.2408 0.0742 0.050 Uiso 1 1 calc R . .
C7 C 0.6699(3) -0.3434(2) 0.04573(10) 0.0539(8) Uani 1 1 d . . .
H7A H 0.7364 -0.3142 0.0494 0.081 Uiso 1 1 calc R . .
H7B H 0.6289 -0.3347 0.0128 0.081 Uiso 1 1 calc R . .
H7C H 0.6806 -0.4067 0.0520 0.081 Uiso 1 1 calc R . .
C8 C 0.7086(2) -0.43225(14) 0.15495(9) 0.0337(5) Uani 1 1 d . . .
H8A H 0.6457 -0.4670 0.1419 0.040 Uiso 1 1 calc R . .
H8B H 0.7611 -0.4506 0.1376 0.040 Uiso 1 1 calc R . .
C9 C 0.7470(2) -0.45396(16) 0.20808(9) 0.0404(6) Uani 1 1 d . . .
H9A H 0.8084 -0.4189 0.2216 0.061 Uiso 1 1 calc R . .
H9B H 0.7641 -0.5168 0.2117 0.061 Uiso 1 1 calc R . .
H9C H 0.6935 -0.4402 0.2252 0.061 Uiso 1 1 calc R . .
C10 C 0.59854(19) -0.27953(16) 0.18084(11) 0.0388(6) Uani 1 1 d . . .
H10A H 0.6355 -0.2860 0.2150 0.047 Uiso 1 1 calc R . .
H10B H 0.5842 -0.2160 0.1747 0.047 Uiso 1 1 calc R . .
C11 C 0.4962(2) -0.3292(2) 0.17294(12) 0.0518(8) Uani 1 1 d . . .
H11A H 0.4581 -0.3220 0.1394 0.078 Uiso 1 1 calc R . .
H11B H 0.4557 -0.3052 0.1945 0.078 Uiso 1 1 calc R . .
H11C H 0.5094 -0.3920 0.1799 0.078 Uiso 1 1 calc R . .
C12 C 0.63766(15) 0.24252(13) 0.05113(7) 0.0215(4) Uani 1 1 d . . .
C13 C 0.58352(15) 0.31665(13) 0.06368(8) 0.0234(4) Uani 1 1 d . . .
C14 C 0.58206(17) 0.39365(14) 0.03701(8) 0.0288(5) Uani 1 1 d . . .
H14 H 0.5508 0.4449 0.0464 0.035 Uiso 1 1 calc R . .
C15 C 0.62455(17) 0.39820(15) -0.00262(9) 0.0321(5) Uani 1 1 d . . .
H15 H 0.6292 0.4529 -0.0182 0.039 Uiso 1 1 calc R . .
C16 C 0.66010(17) 0.32161(15) -0.01912(8) 0.0289(5) Uani 1 1 d . . .
H16 H 0.6824 0.3232 -0.0484 0.035 Uiso 1 1 calc R . .
C17 C 0.66437(16) 0.24177(14) 0.00569(8) 0.0241(4) Uani 1 1 d . . .
C18 C 0.51960(16) 0.31088(14) 0.10176(8) 0.0262(5) Uani 1 1 d . . .
C19 C 0.44757(17) 0.23082(15) 0.09012(9) 0.0299(5) Uani 1 1 d . . .
H19A H 0.4884 0.1768 0.0917 0.045 Uiso 1 1 calc R . .
H19B H 0.4037 0.2373 0.0576 0.045 Uiso 1 1 calc R . .
H19C H 0.4047 0.2273 0.1136 0.045 Uiso 1 1 calc R . .
C20 C 0.58579(17) 0.30529(15) 0.15319(8) 0.0292(5) Uani 1 1 d . . .
H20A H 0.6274 0.2515 0.1567 0.044 Uiso 1 1 calc R . .
H20B H 0.5414 0.3039 0.1761 0.044 Uiso 1 1 calc R . .
H20C H 0.6309 0.3569 0.1598 0.044 Uiso 1 1 calc R . .
C21 C 0.44956(19) 0.39140(16) 0.10045(9) 0.0364(6) Uani 1 1 d . . .
H21A H 0.4045 0.3820 0.1226 0.055 Uiso 1 1 calc R . .
H21B H 0.4078 0.3995 0.0676 0.055 Uiso 1 1 calc R . .
H21C H 0.4916 0.4441 0.1103 0.055 Uiso 1 1 calc R . .
C22 C 0.69095(17) 0.15608(15) -0.01774(8) 0.0285(5) Uani 1 1 d . . .
C23 C 0.60761(19) 0.08762(16) -0.01691(9) 0.0353(5) Uani 1 1 d . . .
H23A H 0.6256 0.0318 -0.0302 0.053 Uiso 1 1 calc R . .
H23B H 0.5418 0.1088 -0.0363 0.053 Uiso 1 1 calc R . .
H23C H 0.6020 0.0784 0.0164 0.053 Uiso 1 1 calc R . .
C24 C 0.79736(18) 0.12159(16) 0.00710(9) 0.0329(5) Uani 1 1 d . . .
H24A H 0.7984 0.1061 0.0406 0.049 Uiso 1 1 calc R . .
H24B H 0.8487 0.1674 0.0066 0.049 Uiso 1 1 calc R . .
H24C H 0.8131 0.0692 -0.0099 0.049 Uiso 1 1 calc R . .
C25 C 0.6914(2) 0.16963(19) -0.07112(9) 0.0460(7) Uani 1 1 d . . .
H25A H 0.7477 0.2093 -0.0736 0.069 Uiso 1 1 calc R . .
H25B H 0.6260 0.1956 -0.0881 0.069 Uiso 1 1 calc R . .
H25C H 0.7009 0.1126 -0.0857 0.069 Uiso 1 1 calc R . .
C26 C 0.70562(15) 0.08103(13) 0.23747(7) 0.0200(4) Uani 1 1 d . . .
C27 C 0.62378(15) 0.02155(13) 0.23936(8) 0.0236(4) Uani 1 1 d . . .
C28 C 0.62823(17) -0.02328(15) 0.28256(9) 0.0315(5) Uani 1 1 d . . .
H28 H 0.5768 -0.0657 0.2839 0.038 Uiso 1 1 calc R . .
C29 C 0.70475(19) -0.00804(17) 0.32329(9) 0.0373(6) Uani 1 1 d . . .
H29 H 0.7089 -0.0426 0.3515 0.045 Uiso 1 1 calc R . .
C30 C 0.77512(17) 0.05792(16) 0.32261(8) 0.0301(5) Uani 1 1 d . . .
H30 H 0.8242 0.0716 0.3515 0.036 Uiso 1 1 calc R . .
C31 C 0.77665(15) 0.10492(13) 0.28120(7) 0.0223(4) Uani 1 1 d . . .
C32 C 0.52702(16) 0.01107(14) 0.19791(8) 0.0264(5) Uani 1 1 d . . .
C33 C 0.46768(17) 0.09828(16) 0.19425(9) 0.0328(5) Uani 1 1 d . . .
H33A H 0.5124 0.1469 0.1894 0.049 Uiso 1 1 calc R . .
H33B H 0.4448 0.1081 0.2241 0.049 Uiso 1 1 calc R . .
H33C H 0.4079 0.0956 0.1669 0.049 Uiso 1 1 calc R . .
C34 C 0.45528(18) -0.06199(17) 0.20834(10) 0.0382(6) Uani 1 1 d . . .
H34A H 0.3954 -0.0668 0.1812 0.057 Uiso 1 1 calc R . .
H34B H 0.4327 -0.0474 0.2377 0.057 Uiso 1 1 calc R . .
H34C H 0.4921 -0.1183 0.2128 0.057 Uiso 1 1 calc R . .
C35 C 0.54860(17) -0.01056(17) 0.14880(9) 0.0332(5) Uani 1 1 d . . .
H35A H 0.4857 -0.0323 0.1270 0.050 Uiso 1 1 calc R . .
H35B H 0.6019 -0.0560 0.1528 0.050 Uiso 1 1 calc R . .
H35C H 0.5720 0.0428 0.1351 0.050 Uiso 1 1 calc R . .
C36 C 0.85005(16) 0.18380(14) 0.28453(7) 0.0244(4) Uani 1 1 d . . .
C37 C 0.78625(18) 0.26622(14) 0.26653(8) 0.0297(5) Uani 1 1 d . . .
H37A H 0.8319 0.3172 0.2681 0.045 Uiso 1 1 calc R . .
H37B H 0.7378 0.2770 0.2868 0.045 Uiso 1 1 calc R . .
H37C H 0.7483 0.2571 0.2331 0.045 Uiso 1 1 calc R . .
C38 C 0.93257(16) 0.16722(16) 0.25642(8) 0.0301(5) Uani 1 1 d . . .
H38A H 0.9736 0.1157 0.2699 0.045 Uiso 1 1 calc R . .
H38B H 0.9772 0.2191 0.2589 0.045 Uiso 1 1 calc R . .
H38C H 0.8998 0.1562 0.2225 0.045 Uiso 1 1 calc R . .
C39 C 0.90761(19) 0.20336(17) 0.33666(8) 0.0355(5) Uani 1 1 d . . .
H39A H 0.9500 0.1524 0.3498 0.053 Uiso 1 1 calc R . .
H39B H 0.8580 0.2150 0.3563 0.053 Uiso 1 1 calc R . .
H39C H 0.9516 0.2552 0.3371 0.053 Uiso 1 1 calc R . .
C40 C 0.99578(15) 0.17724(13) 0.14642(7) 0.0197(4) Uani 1 1 d . . .
C41 C 1.07749(15) 0.11489(13) 0.15490(7) 0.0217(4) Uani 1 1 d . . .
C42 C 1.17774(16) 0.14661(15) 0.17103(8) 0.0286(5) Uani 1 1 d . . .
H42 H 1.2329 0.1057 0.1776 0.034 Uiso 1 1 calc R . .
C43 C 1.19892(17) 0.23515(16) 0.17766(8) 0.0312(5) Uani 1 1 d . . .
H43 H 1.2673 0.2546 0.1901 0.037 Uiso 1 1 calc R . .
C44 C 1.11978(17) 0.29540(15) 0.16601(8) 0.0277(5) Uani 1 1 d . . .
H44 H 1.1351 0.3566 0.1696 0.033 Uiso 1 1 calc R . .
C45 C 1.01831(15) 0.26923(13) 0.14920(7) 0.0219(4) Uani 1 1 d . . .
C46 C 1.06063(16) 0.01534(14) 0.14687(8) 0.0248(4) Uani 1 1 d . . .
C47 C 1.00836(16) -0.02298(14) 0.18454(8) 0.0276(5) Uani 1 1 d . . .
H47A H 0.9443 0.0089 0.1835 0.041 Uiso 1 1 calc R . .
H47B H 1.0539 -0.0169 0.2167 0.041 Uiso 1 1 calc R . .
H47C H 0.9934 -0.0855 0.1776 0.041 Uiso 1 1 calc R . .
C48 C 0.99717(18) -0.00385(15) 0.09557(8) 0.0308(5) Uani 1 1 d . . .
H48A H 0.9835 -0.0673 0.0920 0.046 Uiso 1 1 calc R . .
H48B H 1.0355 0.0152 0.0720 0.046 Uiso 1 1 calc R . .
H48C H 0.9320 0.0283 0.0901 0.046 Uiso 1 1 calc R . .
C49 C 1.16233(18) -0.03480(16) 0.15162(10) 0.0368(6) Uani 1 1 d . . .
H49A H 1.2030 -0.0304 0.1849 0.055 Uiso 1 1 calc R . .
H49B H 1.2008 -0.0089 0.1297 0.055 Uiso 1 1 calc R . .
H49C H 1.1479 -0.0970 0.1433 0.055 Uiso 1 1 calc R . .
C50 C 0.93546(16) 0.34000(13) 0.13183(8) 0.0261(5) Uani 1 1 d . . .
C51 C 0.85605(19) 0.34047(15) 0.16257(10) 0.0368(6) Uani 1 1 d . . .
H51A H 0.8024 0.3837 0.1495 0.055 Uiso 1 1 calc R . .
H51B H 0.8895 0.3563 0.1958 0.055 Uiso 1 1 calc R . .
H51C H 0.8254 0.2817 0.1621 0.055 Uiso 1 1 calc R . .
C52 C 0.88362(18) 0.32330(15) 0.07915(9) 0.0317(5) Uani 1 1 d . . .
H52A H 0.8532 0.2642 0.0758 0.047 Uiso 1 1 calc R . .
H52B H 0.9346 0.3276 0.0596 0.047 Uiso 1 1 calc R . .
H52C H 0.8298 0.3674 0.0682 0.047 Uiso 1 1 calc R . .
C53 C 0.9808(2) 0.43362(15) 0.13490(10) 0.0383(6) Uani 1 1 d . . .
H53A H 1.0316 0.4370 0.1152 0.058 Uiso 1 1 calc R . .
H53B H 1.0138 0.4473 0.1685 0.058 Uiso 1 1 calc R . .
H53C H 0.9258 0.4762 0.1229 0.058 Uiso 1 1 calc R . .
C54 C 0.1044(4) 0.1780(4) 0.0336(2) 0.0445(13) Uiso 0.50 1 d P A 1
C55 C 0.1097(3) 0.27464(17) 0.01694(12) 0.0320(10) Uiso 0.50 1 d PG A 1
C56 C 0.1667(3) 0.3361(2) 0.04828(10) 0.0350(17) Uiso 0.50 1 d PG A 1
C57 C 0.1690(3) 0.4237(2) 0.03417(12) 0.0355(11) Uiso 0.50 1 d PG A 1
C58 C 0.1143(3) 0.44983(17) -0.01127(13) 0.0460(13) Uiso 0.50 1 d PG A 1
C59 C 0.0573(3) 0.3884(2) -0.04260(10) 0.0576(16) Uiso 0.50 1 d PG A 1
C60 C 0.0550(3) 0.3008(2) -0.02850(11) 0.0430(12) Uiso 0.50 1 d PG A 1
C54A C 0.1481(7) 0.4772(6) 0.0197(3) 0.088(2) Uiso 0.50 1 d P B 2
C55A C 0.1179(4) 0.3817(2) 0.01253(17) 0.0656(18) Uiso 0.50 1 d PG B 2
C56A C 0.1575(3) 0.3222(3) 0.04924(14) 0.047(2) Uiso 0.50 1 d PG B 2
C57A C 0.1310(4) 0.2336(3) 0.04377(14) 0.0572(16) Uiso 0.50 1 d PG B 2
C58A C 0.0649(4) 0.2044(2) 0.00159(17) 0.0663(18) Uiso 0.50 1 d PG B 2
C59A C 0.0252(4) 0.2638(3) -0.03512(14) 0.0666(18) Uiso 0.50 1 d PG B 2
C60A C 0.0517(4) 0.3525(3) -0.02965(15) 0.071(2) Uiso 0.50 1 d PG B 2

loop_
_atom_site_aniso_label
_atom_site_aniso_U_11
_atom_site_aniso_U_22
_atom_site_aniso_U_33
_atom_site_aniso_U_23
_atom_site_aniso_U_13
_atom_site_aniso_U_12
Sc1 0.01575(18) 0.01669(18) 0.01693(19) 0.00005(13) 0.00363(14) 0.00099(13)
P1 0.0243(3) 0.0197(3) 0.0314(3) 0.0031(2) 0.0011(2) -0.0014(2)
O1 0.0241(7) 0.0170(7) 0.0288(8) -0.0006(6) 0.0070(6) -0.0001(5)
O2 0.0466(10) 0.0222(8) 0.0265(9) -0.0035(6) 0.0071(7) 0.0009(7)
O3 0.0200(7) 0.0221(7) 0.0183(7) -0.0006(5) 0.0049(6) -0.0018(5)
O4 0.0230(7) 0.0223(7) 0.0187(7) 0.0023(5) 0.0036(6) 0.0051(6)
O5 0.0166(7) 0.0200(7) 0.0247(8) -0.0001(6) 0.0050(6) -0.0002(5)
C1 0.0188(10) 0.0201(9) 0.0287(11) -0.0031(8) 0.0062(8) -0.0001(8)
C2 0.0214(10) 0.0184(9) 0.0287(12) -0.0006(8) 0.0046(8) -0.0004(8)
C3 0.0209(10) 0.0194(10) 0.0329(12) 0.0013(8) 0.0021(9) 0.0011(8)
C4 0.0552(16) 0.0353(13) 0.0280(13) -0.0008(10) 0.0042(12) -0.0027(11)
C5 0.0357(12) 0.0244(11) 0.0299(12) 0.0005(9) 0.0083(10) -0.0011(9)
C6 0.0362(13) 0.0399(14) 0.0388(15) 0.0105(11) -0.0095(11) -0.0105(11)
C7 0.079(2) 0.0477(16) 0.0298(15) -0.0018(12) 0.0023(14) -0.0190(15)
C8 0.0439(14) 0.0192(10) 0.0344(13) 0.0000(9) 0.0020(11) -0.0017(9)
C9 0.0550(16) 0.0264(12) 0.0368(14) 0.0057(10) 0.0047(12) 0.0067(11)
C10 0.0330(13) 0.0287(12) 0.0581(17) 0.0056(11) 0.0177(12) 0.0030(10)
C11 0.0299(13) 0.0621(19) 0.064(2) 0.0236(15) 0.0124(13) -0.0039(13)
C12 0.0184(9) 0.0221(10) 0.0214(10) 0.0016(8) -0.0005(8) 0.0006(8)
C13 0.0204(10) 0.0242(10) 0.0232(11) -0.0018(8) 0.0003(8) 0.0029(8)
C14 0.0275(11) 0.0226(10) 0.0340(13) 0.0002(9) 0.0025(9) 0.0050(8)
C15 0.0317(12) 0.0268(11) 0.0353(13) 0.0095(9) 0.0028(10) 0.0031(9)
C16 0.0264(11) 0.0345(12) 0.0243(11) 0.0066(9) 0.0031(9) 0.0025(9)
C17 0.0214(10) 0.0277(11) 0.0214(11) 0.0017(8) 0.0014(8) 0.0029(8)
C18 0.0234(10) 0.0278(11) 0.0264(11) -0.0023(9) 0.0036(9) 0.0077(8)
C19 0.0236(11) 0.0354(12) 0.0303(12) -0.0002(9) 0.0052(9) 0.0028(9)
C20 0.0285(11) 0.0339(12) 0.0248(12) -0.0053(9) 0.0057(9) 0.0065(9)
C21 0.0328(12) 0.0379(13) 0.0378(14) -0.0028(10) 0.0071(11) 0.0149(10)
C22 0.0317(12) 0.0327(11) 0.0208(11) 0.0004(9) 0.0058(9) 0.0077(9)
C23 0.0379(13) 0.0335(12) 0.0313(13) -0.0086(10) 0.0013(10) 0.0022(10)
C24 0.0314(12) 0.0361(12) 0.0319(13) -0.0018(10) 0.0089(10) 0.0098(10)
C25 0.0633(18) 0.0507(16) 0.0255(13) 0.0006(11) 0.0134(13) 0.0144(14)
C26 0.0207(10) 0.0196(9) 0.0209(10) 0.0013(8) 0.0074(8) 0.0041(7)
C27 0.0211(10) 0.0233(10) 0.0283(11) -0.0006(8) 0.0098(9) 0.0018(8)
C28 0.0237(11) 0.0339(12) 0.0385(14) 0.0093(10) 0.0104(10) -0.0025(9)
C29 0.0335(13) 0.0468(14) 0.0325(14) 0.0193(11) 0.0093(11) 0.0005(11)
C30 0.0258(11) 0.0407(13) 0.0232(11) 0.0063(9) 0.0042(9) 0.0021(9)
C31 0.0210(10) 0.0255(10) 0.0211(10) 0.0013(8) 0.0062(8) 0.0040(8)
C32 0.0189(10) 0.0312(11) 0.0302(12) -0.0027(9) 0.0080(9) -0.0034(8)
C33 0.0228(11) 0.0400(13) 0.0351(13) 0.0002(10) 0.0058(10) 0.0052(9)
C34 0.0286(12) 0.0437(14) 0.0442(15) -0.0042(11) 0.0122(11) -0.0125(10)
C35 0.0231(11) 0.0447(14) 0.0319(13) -0.0098(10) 0.0067(10) -0.0073(10)
C36 0.0247(10) 0.0277(10) 0.0191(10) -0.0010(8) 0.0017(8) -0.0001(8)
C37 0.0338(12) 0.0261(11) 0.0272(12) -0.0028(9) 0.0027(10) -0.0011(9)
C38 0.0223(11) 0.0378(12) 0.0289(12) -0.0004(10) 0.0034(9) -0.0046(9)
C39 0.0365(13) 0.0409(13) 0.0257(12) -0.0044(10) 0.0004(10) -0.0056(10)
C40 0.0176(9) 0.0239(10) 0.0182(10) -0.0006(8) 0.0056(8) -0.0012(7)
C41 0.0194(10) 0.0264(10) 0.0201(10) 0.0028(8) 0.0064(8) 0.0016(8)
C42 0.0202(10) 0.0345(12) 0.0307(12) 0.0036(9) 0.0050(9) 0.0020(9)
C43 0.0201(10) 0.0397(13) 0.0308(12) 0.0041(10) 0.0002(9) -0.0072(9)
C44 0.0283(11) 0.0275(11) 0.0269(12) -0.0008(9) 0.0053(9) -0.0078(9)
C45 0.0223(10) 0.0232(10) 0.0204(10) 0.0007(8) 0.0054(8) -0.0007(8)
C46 0.0213(10) 0.0237(10) 0.0292(12) 0.0007(8) 0.0052(9) 0.0047(8)
C47 0.0251(11) 0.0224(10) 0.0337(12) 0.0044(9) 0.0039(9) 0.0026(8)
C48 0.0311(12) 0.0291(11) 0.0322(13) -0.0041(9) 0.0074(10) 0.0061(9)
C49 0.0267(12) 0.0335(12) 0.0506(16) 0.0025(11) 0.0101(11) 0.0098(10)
C50 0.0259(11) 0.0179(9) 0.0357(13) 0.0020(8) 0.0096(9) -0.0010(8)
C51 0.0396(13) 0.0234(11) 0.0534(16) -0.0019(10) 0.0228(12) 0.0034(10)
C52 0.0288(12) 0.0285(11) 0.0351(13) 0.0059(9) 0.0024(10) 0.0020(9)
C53 0.0380(13) 0.0225(11) 0.0540(16) 0.0025(10) 0.0097(12) -0.0024(10)

loop_
_atom_type_symbol
_atom_type_description
_atom_type_scat_dispersion_real
_atom_type_scat_dispersion_imag
_atom_type_scat_source
C C 0.0033 0.0016 'International Tables Vol C Tables 4.2.6.8 and 6.1.1.4'
H H 0.0000 0.0000 'International Tables Vol C Tables 4.2.6.8 and 6.1.1.4'
O O 0.0106 0.0060 'International Tables Vol C Tables 4.2.6.8 and 6.1.1.4'
P P 0.1023 0.0942 'International Tables Vol C Tables 4.2.6.8 and 6.1.1.4'
Sc Sc 0.2519 0.3716 'International Tables Vol C Tables 4.2.6.8 and 6.1.1.4'

loop_
_geom_angle_atom_site_label_1
_geom_angle_atom_site_label_2
_geom_angle_atom_site_label_3
_geom_angle
O5 Sc1 O3 114.97(6)
O5 Sc1 O1 104.85(6)
O3 Sc1 O1 105.25(6)
O5 Sc1 O4 108.29(6)
O3 Sc1 O4 110.86(6)
O1 Sc1 O4 112.54(6)
C10 P1 C6 108.77(13)
C10 P1 C8 109.04(12)
C6 P1 C8 108.52(12)
C10 P1 C3 110.42(11)
C6 P1 C3 111.03(11)
C8 P1 C3 109.02(11)
C1 O1 Sc1 165.30(15)
C1 O2 C4 117.43(17)
C26 O3 Sc1 153.06(12)
C12 O4 Sc1 152.65(13)
C40 O5 Sc1 169.38(13)
O1 C1 C2 127.5(2)
O1 C1 O2 116.39(18)
C2 C1 O2 116.11(18)
C1 C2 C5 123.89(18)
C1 C2 C3 119.58(19)
C5 C2 C3 116.30(18)
C2 C3 P1 114.67(14)
C7 C6 P1 114.0(2)
C9 C8 P1 113.70(16)
C11 C10 P1 114.1(2)
O4 C12 C17 120.70(18)
O4 C12 C13 120.29(18)
C17 C12 C13 119.00(18)
C14 C13 C12 117.8(2)
C14 C13 C18 119.72(18)
C12 C13 C18 122.18(18)
C15 C14 C13 122.2(2)
C16 C15 C14 118.6(2)
C15 C16 C17 122.3(2)
C16 C17 C12 117.73(19)
C16 C17 C22 119.85(19)
C12 C17 C22 122.32(18)
C20 C18 C13 112.77(17)
C20 C18 C21 106.40(18)
C13 C18 C21 112.12(18)
C20 C18 C19 110.97(19)
C13 C18 C19 108.55(17)
C21 C18 C19 105.82(18)
C23 C22 C24 111.50(19)
C23 C22 C25 106.1(2)
C24 C22 C25 106.62(19)
C23 C22 C17 108.79(18)
C24 C22 C17 111.87(18)
C25 C22 C17 111.81(19)
O3 C26 C31 120.30(17)
O3 C26 C27 120.50(18)
C31 C26 C27 119.20(18)
C28 C27 C26 117.7(2)
C28 C27 C32 118.71(18)
C26 C27 C32 123.36(19)
C29 C28 C27 122.2(2)
C30 C29 C28 119.2(2)
C29 C30 C31 122.1(2)
C30 C31 C26 118.38(19)
C30 C31 C36 118.97(19)
C26 C31 C36 122.56(18)
C35 C32 C33 109.1(2)
C35 C32 C34 106.39(19)
C33 C32 C34 107.20(18)
C35 C32 C27 114.72(17)
C33 C32 C27 107.02(18)
C34 C32 C27 112.11(19)
C38 C36 C37 111.92(18)
C38 C36 C39 106.09(18)
C37 C36 C39 106.38(18)
C38 C36 C31 111.71(17)
C37 C36 C31 108.31(17)
C39 C36 C31 112.34(18)
O5 C40 C41 120.12(17)
O5 C40 C45 120.18(17)
C41 C40 C45 119.70(18)
C42 C41 C40 117.98(19)
C42 C41 C46 118.89(18)
C40 C41 C46 123.13(18)
C43 C42 C41 122.1(2)
C42 C43 C44 119.3(2)
C43 C44 C45 122.0(2)
C44 C45 C40 118.42(19)
C44 C45 C50 119.09(18)
C40 C45 C50 122.41(18)
C47 C46 C41 110.16(17)
C47 C46 C49 107.00(18)
C41 C46 C49 112.08(18)
C47 C46 C48 110.73(18)
C41 C46 C48 110.92(17)
C49 C46 C48 105.82(18)
C52 C50 C51 110.36(19)
C52 C50 C53 107.04(19)
C51 C50 C53 106.35(18)
C52 C50 C45 109.30(17)
C51 C50 C45 111.41(18)
C53 C50 C45 112.26(18)
C56 C55 C60 120.0
C56 C55 C54 119.7(3)
C60 C55 C54 120.3(3)
C57 C56 C55 120.0
C56 C57 C58 120.0
C57 C58 C59 120.0
C60 C59 C58 120.0
C59 C60 C55 120.0
C56A C55A C60A 120.0
C56A C55A C54A 118.6(5)
C60A C55A C54A 121.4(5)
C57A C56A C55A 120.0
C56A C57A C58A 120.0
C59A C58A C57A 120.0
C58A C59A C60A 120.0
C59A C60A C55A 120.0

loop_
_geom_bond_atom_site_label_1
_geom_bond_atom_site_label_2
_geom_bond_distance
Sc1 O5 1.9485(13)
Sc1 O3 1.9741(14)
Sc1 O1 1.9769(14)
Sc1 O4 1.9810(14)
P1 C10 1.794(3)
P1 C6 1.795(3)
P1 C8 1.805(2)
P1 C3 1.807(2)
O1 C1 1.314(2)
O2 C1 1.374(3)
O2 C4 1.414(3)
O3 C26 1.354(2)
O4 C12 1.352(2)
O5 C40 1.355(2)
C1 C2 1.344(3)
C2 C5 1.497(3)
C2 C3 1.512(3)
C6 C7 1.517(4)
C8 C9 1.518(3)
C10 C11 1.535(3)
C12 C17 1.423(3)
C12 C13 1.428(3)
C13 C14 1.391(3)
C13 C18 1.535(3)
C14 C15 1.381(3)
C15 C16 1.379(3)
C16 C17 1.396(3)
C17 C22 1.540(3)
C18 C20 1.529(3)
C18 C21 1.535(3)
C18 C19 1.538(3)
C22 C23 1.529(3)
C22 C24 1.529(3)
C22 C25 1.537(3)
C26 C31 1.428(3)
C26 C27 1.431(3)
C27 C28 1.396(3)
C27 C32 1.546(3)
C28 C29 1.378(3)
C29 C30 1.378(3)
C30 C31 1.383(3)
C31 C36 1.537(3)
C32 C35 1.530(3)
C32 C33 1.534(3)
C32 C34 1.541(3)
C36 C38 1.531(3)
C36 C37 1.534(3)
C36 C39 1.536(3)
C40 C41 1.424(3)
C40 C45 1.425(3)
C41 C42 1.400(3)
C41 C46 1.535(3)
C42 C43 1.376(3)
C43 C44 1.380(3)
C44 C45 1.391(3)
C45 C50 1.541(3)
C46 C47 1.527(3)
C46 C49 1.539(3)
C46 C48 1.539(3)
C50 C52 1.522(3)
C50 C51 1.529(3)
C50 C53 1.538(3)
C54 C55 1.547(6)
C55 C56 1.3900
C55 C60 1.3900
C56 C57 1.3900
C57 C58 1.3900
C58 C59 1.3900
C59 C60 1.3900
C54A C55A 1.504(10)
C55A C56A 1.3900
C55A C60A 1.3900
C56A C57A 1.3900
C57A C58A 1.3900
C58A C59A 1.3900
C59A C60A 1.3900
